data_1525899
loop_
_publ_author_name
'Dion, C.'
'Obbade, S.'
'Raekelboom, E.'
'Saadi, M.'
'Abraham, F.'

_publ_section_title
;
 Synthesis, crystal structure, and comparison of two new uranyl vanadate
 layered compounds: M6 (U O2)5 (V O4)2 O5 with M = Na, K
;
_journal_name_full 'Journal of Solid State Chemistry'
_journal_page_first 342
_journal_page_last 353
_journal_volume 155
_journal_year 2000
_chemical_formula_sum 'Na6 O23 U5 V2'
_chemical_name_systematic 'Na6 (U O2)5 (V O4)2 O5'
_space_group_IT_number 14
_symmetry_space_group_name_Hall '-P 2ybc'
_symmetry_space_group_name_H-M 'P 1 21/c 1'
_cell_angle_alpha 90
_cell_angle_beta 100.61
_cell_angle_gamma 90
_cell_formula_units_Z 4
_cell_length_a 12.584
_cell_length_b 24.36
_cell_length_c 7.05
_cell_volume 2124.202
_citation_journal_id_ASTM JSSCBI
_cod_data_source_file Dion_JSSCBI_2000_56.cif
_cod_data_source_block Na6O23U5V2
_cod_database_code 1525899

loop_
_symmetry_equiv_pos_as_xyz
x,y,z
-x,y+1/2,-z+1/2
-x,-y,-z
x,-y-1/2,z-1/2

loop_
_atom_site_label
_atom_site_type_symbol
_atom_site_fract_x
_atom_site_fract_y
_atom_site_fract_z
_atom_site_occupancy
_atom_site_U_iso_or_equiv
O6 O-2 0.646 0.672 0.646 1 0.0
Na2 Na+1 0.5739 0.0998 0.2585 1 0.0
O22 O-2 0.786 0.68 0.03 1 0.0
O23 O-2 0.521 0.616 -0.084 1 0.0
O16 O-2 0.621 0.485 -0.048 1 0.0
U5 U+6 0.65359 0.64718 -0.02754 1 0.0
O12 O-2 0.803 0.069 0.334 1 0.0
O8 O-2 0.568 0.77 0.425 1 0.0
O9 O-2 0.666 0.084 -0.031 1 0.0
O18 O-2 0.726 0.577 0.18 1 0.0
O19 O-2 0.71 0.58 0.805 1 0.0
O4 O-2 0.176 0.765 0.447 1 0.0
U3 U+6 0.76281 0.50718 -0.0127 1 0.0
O5 O-2 0.435 0.686 0.455 1 0.0
V2 V+5 0.5609 0.701 0.4502 1 0.0
O14 O-2 0.688 0.35 -0.01 1 0.0
O11 O-2 0.795 -0.014 0.063 1 0.0
Na6 Na+1 0.6241 0.3087 0.2504 1 0.0
Na5 Na+1 0.1155 0.2943 0.2707 1 0.0
U4 U+6 0.70735 0.9118 -0.01266 1 0.0
O13 O-2 0.818 0.059 0.71 1 0.0
O17 O-2 0.902 0.532 0.025 1 0.0
O7 O-2 0.607 0.66 0.275 1 0.0
O2 O-2 0.124 0.661 0.264 1 0.0
Na3 Na+1 0.5243 0.4661 0.262 1 0.0
O21 O-2 0.576 0.948 -0.059 1 0.0
O3 O-2 0.171 0.661 0.643 1 0.0
Na4 Na+1 0.0768 0.1222 0.2855 1 0.0
O20 O-2 0.835 0.874 0.025 1 0.0
O10 O-2 0.961 0.064 0.071 1 0.0
U2 U+6 0.834 0.36029 0.0388 1 0.0
U1 U+6 0.81315 0.07375 0.02283 1 0.0
O15 O-2 0.981 0.366 0.104 1 0.0
V1 V+5 0.1094 0.7052 0.4516 1 0.0
O1 O-2 -0.02 0.718 0.446 1 0.0
Na1 Na+1 0.0227 0.4619 0.2726 1 0.0
